data_7717230
loop_
_publ_author_name
'Burlakova, Maria'
'Blinnikova, Daria'
'Volkonovskiy, Gleb'
'Chai, Haoyang'
'Grebenyuk, Dimitry'
'Tsymbarenko, Dmitry'

_publ_section_title
;
 The first example of polymeric lanthanide
 <i>tetrakis</i>-trifluoroacetates in chemical solution deposition of
 up-converting NaGdF<sub>4</sub>:Yb,Er,Nd thin films.
;
_journal_issue 45
_journal_name_full 'Dalton transactions (Cambridge, England : 2003)'
_journal_page_first 18183
_journal_page_last 18192
_journal_paper_doi 10.1039/d4dt01114g
_journal_volume 53
_journal_year 2024
_chemical_formula_moiety '2(C8 F12 Nd O8), C4 H15 N3'
_chemical_formula_sum 'C20 H15 F24 N3 Nd2 O16'
_chemical_formula_weight 1297.83
_space_group_crystal_system orthorhombic
_space_group_IT_number 61
_space_group_name_Hall '-P 2ac 2ab'
_space_group_name_H-M_alt 'P b c a'
_atom_sites_solution_hydrogens mixed
_audit_creation_method SHELXL-2018/3
_audit_update_record
;
2024-10-05 deposited with the CCDC.	2024-10-10 downloaded from the CCDC.
;
_cell_angle_alpha 90
_cell_angle_beta 90
_cell_angle_gamma 90
_cell_formula_units_Z 8
_cell_length_a 8.6514(16)
_cell_length_b 23.450(5)
_cell_length_c 35.880(6)
_cell_measurement_reflns_used 5015
_cell_measurement_temperature 100(2)
_cell_measurement_theta_max 27.92
_cell_measurement_theta_min 2.27
_cell_volume 7279(2)
_computing_cell_refinement 'SAINT (Bruker, 2014)'
_computing_data_collection 'APEX4 (Bruker, 2014)'
_computing_data_reduction 'SAINT (Bruker, 2014)'
_computing_molecular_graphics 'SHELXTL-2013/1 (Sheldrick, 2013)'
_computing_publication_material 'SHELXTL-2013/1 (Sheldrick, 2013)'
_computing_structure_refinement 'SHELXL-2018/3 (Sheldrick, 2018)'
_computing_structure_solution 'SHELXTL-2013/1 (Sheldrick, 2013)'
_diffrn_ambient_temperature 100(2)
_diffrn_measured_fraction_theta_full 0.993
_diffrn_measured_fraction_theta_max 0.993
_diffrn_measurement_device_type 'Bruker D8 Quest with Photon III detector'
_diffrn_measurement_method '\w scans'
_diffrn_radiation_type MoK\a
_diffrn_radiation_wavelength 0.71073
_diffrn_reflns_av_R_equivalents 0.1208
_diffrn_reflns_av_unetI/netI 0.1429
_diffrn_reflns_Laue_measured_fraction_full 0.993
_diffrn_reflns_Laue_measured_fraction_max 0.993
_diffrn_reflns_limit_h_max 10
_diffrn_reflns_limit_h_min -11
_diffrn_reflns_limit_k_max 14
_diffrn_reflns_limit_k_min -29
_diffrn_reflns_limit_l_max 45
_diffrn_reflns_limit_l_min -45
_diffrn_reflns_number 28710
_diffrn_reflns_point_group_measured_fraction_full 0.993
_diffrn_reflns_point_group_measured_fraction_max 0.993
_diffrn_reflns_theta_full 26.999
_diffrn_reflns_theta_max 26.999
_diffrn_reflns_theta_min 1.827
_diffrn_source 'micro-focus sealed tube'
_exptl_absorpt_coefficient_mu 3.017
_exptl_absorpt_correction_T_max 0.8763
_exptl_absorpt_correction_T_min 0.5406
_exptl_absorpt_correction_type multi-scan
_exptl_absorpt_process_details
;
 SADABS 2016/2: Krause, L., Herbst-Irmer, R., Sheldrick G.M. & Stalke D.,
 J. Appl. Cryst. 48 (2015) 3-10
;
_exptl_crystal_colour 'pale violet'
_exptl_crystal_density_diffrn 2.368
_exptl_crystal_description needle
_exptl_crystal_F_000 4960
_exptl_crystal_size_max 0.260
_exptl_crystal_size_mid 0.019
_exptl_crystal_size_min 0.018
_refine_diff_density_max 1.220
_refine_diff_density_min -0.872
_refine_diff_density_rms 0.195
_refine_ls_extinction_method none
_refine_ls_goodness_of_fit_ref 0.932
_refine_ls_hydrogen_treatment constr
_refine_ls_matrix_type full
_refine_ls_number_parameters 588
_refine_ls_number_reflns 7870
_refine_ls_number_restraints 31
_refine_ls_restrained_S_all 0.951
_refine_ls_R_factor_all 0.0925
_refine_ls_R_factor_gt 0.0507
_refine_ls_shift/su_max 0.002
_refine_ls_shift/su_mean 0.000
_refine_ls_structure_factor_coef Fsqd
_refine_ls_weighting_details 'w=1/[\s^2^(Fo^2^)+(0.0250P)^2^] where P=(Fo^2^+2Fc^2^)/3'
_refine_ls_weighting_scheme calc
_refine_ls_wR_factor_gt 0.1220
_refine_ls_wR_factor_ref 0.1471
_reflns_Friedel_coverage 0.000
_reflns_number_gt 5110
_reflns_number_total 7870
_reflns_threshold_expression 'I > 2\s(I)'
_cod_data_source_file d4dt01114g2.cif
_cod_data_source_block Ndtfa4detaH
_cod_depositor_comments 'Adding full bibliography for 7717225--7717231.cif.'
_cod_database_code 7717230
_shelx_shelxl_version_number 2018/3
_shelx_space_group_comment
;
The symmetry employed for this shelxl refinement is uniquely defined
by the following loop, which should always be used as a source of
symmetry information in preference to the above space-group names.
They are only intended as comments.
;
_shelx_estimated_absorpt_t_min 0.508
_shelx_estimated_absorpt_t_max 0.948

loop_
_space_group_symop_operation_xyz
'x, y, z'
'-x+1/2, -y, z+1/2'
'-x, y+1/2, -z+1/2'
'x+1/2, -y+1/2, -z'
'-x, -y, -z'
'x-1/2, y, -z-1/2'
'x, -y-1/2, z-1/2'
'-x-1/2, y-1/2, z'

loop_
_atom_site_label
_atom_site_type_symbol
_atom_site_fract_x
_atom_site_fract_y
_atom_site_fract_z
_atom_site_U_iso_or_equiv
_atom_site_adp_type
_atom_site_occupancy
_atom_site_site_symmetry_order
_atom_site_calc_flag
_atom_site_refinement_flags_posn
_atom_site_refinement_flags_adp
_atom_site_refinement_flags_occupancy
_atom_site_disorder_assembly
_atom_site_disorder_group
Nd1 Nd 0.31298(5) 0.76084(2) 0.21581(2) 0.01536(12) Uani 1 1 d . . . . .
Nd2 Nd 1.25000(5) 0.49698(2) 0.51654(2) 0.01319(12) Uani 1 1 d . . . . .
N1 N 0.2833(8) 0.4202(3) 0.12796(18) 0.0232(16) Uani 1 1 d . . . . .
H1A H 0.330470 0.404661 0.107691 0.035 Uiso 1 1 calc R U . . .
H1B H 0.230363 0.451973 0.120977 0.035 Uiso 1 1 calc R U . . .
H1C H 0.216533 0.394395 0.137949 0.035 Uiso 1 1 calc R U . . .
N2 N 0.2948(9) 0.5314(3) 0.15321(19) 0.0274(17) Uani 1 1 d . . . . .
H2 H 0.382034 0.546576 0.142696 0.041 Uiso 1 1 d R U . . .
N3 N 0.1957(8) 0.6321(3) 0.11036(17) 0.0223(15) Uani 1 1 d . . . . .
H3A H 0.130273 0.645665 0.092584 0.034 Uiso 1 1 calc R U . . .
H3B H 0.259218 0.605435 0.100155 0.034 Uiso 1 1 calc R U . . .
H3C H 0.253399 0.661361 0.119579 0.034 Uiso 1 1 calc R U . . .
O1 O 0.3389(7) 0.7228(2) 0.14820(15) 0.0226(13) Uani 1 1 d . . . . .
O2 O 0.3525(6) 0.8167(2) 0.15449(14) 0.0209(12) Uani 1 1 d . . . . .
O3 O 0.1628(6) 0.6807(2) 0.23565(14) 0.0203(12) Uani 1 1 d . . . . .
O5 O 0.5471(6) 0.8132(2) 0.22568(15) 0.0224(13) Uani 1 1 d . . . . .
O6 O 0.7306(7) 0.8536(3) 0.26068(17) 0.0299(15) Uani 1 1 d . . . . .
O7 O 0.3519(7) 0.7520(2) 0.28153(15) 0.0215(13) Uani 1 1 d . . . . .
O8 O 0.5642(7) 0.7734(3) 0.31411(16) 0.0270(14) Uani 1 1 d . . . . .
O9 O 1.3714(6) 0.5886(2) 0.50424(14) 0.0182(12) Uani 1 1 d . . . . .
O10 O 1.5889(6) 0.5862(2) 0.46898(14) 0.0176(12) Uani 1 1 d . . . . .
O12 O 1.0933(7) 0.5383(2) 0.46816(14) 0.0223(13) Uani 1 1 d . . . . .
O13 O 1.4018(7) 0.4822(2) 0.46178(14) 0.0200(13) Uani 1 1 d . . . . .
O14 O 1.6060(6) 0.4810(2) 0.42453(14) 0.0176(12) Uani 1 1 d . . . . .
O16 O 1.1293(6) 0.4172(2) 0.48414(14) 0.0189(12) Uani 1 1 d . . . . .
F1 F 0.3097(7) 0.7385(2) 0.07416(13) 0.0342(13) Uani 1 1 d . . . . .
F2 F 0.5382(6) 0.7689(2) 0.08660(14) 0.0312(12) Uani 1 1 d . . . . .
F3 F 0.3526(6) 0.8283(2) 0.08018(12) 0.0311(12) Uani 1 1 d . . . . .
F4 F 0.3273(8) 0.6115(3) 0.2831(2) 0.082(3) Uani 1 1 d . U . . .
F5 F 0.1424(10) 0.5645(3) 0.25892(18) 0.078(3) Uani 1 1 d . . . . .
F6 F 0.1251(8) 0.5935(3) 0.31344(15) 0.0518(17) Uani 1 1 d . . . . .
F7 F 0.4959(6) 0.9112(2) 0.19112(13) 0.0316(12) Uani 1 1 d . . . . .
F8 F 0.7369(7) 0.9245(3) 0.1982(2) 0.077(2) Uani 1 1 d . U . . .
F9 F 0.5767(11) 0.9520(3) 0.23933(19) 0.088(3) Uani 1 1 d . U . . .
F10 F 0.2157(8) 0.7193(4) 0.34326(17) 0.071(2) Uani 1 1 d . U . . .
F11 F 0.4182(7) 0.7370(2) 0.37495(13) 0.0375(14) Uani 1 1 d . . . . .
F12 F 0.2788(7) 0.8062(3) 0.35591(15) 0.0555(18) Uani 1 1 d . . . . .
F13 F 1.4834(6) 0.68964(19) 0.44531(12) 0.0253(11) Uani 1 1 d . . . . .
F14 F 1.6012(6) 0.6972(2) 0.49750(15) 0.0389(14) Uani 1 1 d . . . . .
F15 F 1.3536(6) 0.6995(2) 0.49581(14) 0.0334(13) Uani 1 1 d . . . . .
F16 F 1.2674(5) 0.5908(2) 0.41503(15) 0.0361(13) Uani 1 1 d . . . . .
F17 F 1.0601(6) 0.6207(3) 0.38864(15) 0.0514(18) Uani 1 1 d . . . . .
F18 F 1.1320(7) 0.6556(2) 0.43984(17) 0.0488(16) Uani 1 1 d . . . . .
F19 F 1.3942(6) 0.4890(2) 0.36803(12) 0.0271(12) Uani 1 1 d . . . . .
F20 F 1.3992(6) 0.4032(2) 0.38856(14) 0.0332(13) Uani 1 1 d . . . . .
F21 F 1.2164(5) 0.4597(3) 0.40467(13) 0.0326(13) Uani 1 1 d . . . . .
F22 F 0.9684(7) 0.3075(2) 0.46562(17) 0.0490(16) Uani 1 1 d . . . . .
F23 F 0.9827(7) 0.3410(2) 0.41042(15) 0.0449(16) Uani 1 1 d . . . . .
F24 F 1.1881(6) 0.3270(2) 0.44189(14) 0.0359(13) Uani 1 1 d . . . . .
C1 C 0.3537(9) 0.7719(3) 0.1351(2) 0.0175(17) Uani 1 1 d . . . . .
C2 C 0.3893(10) 0.7770(4) 0.0938(2) 0.0235(19) Uani 1 1 d . . . . .
C3 C 0.1049(9) 0.6633(3) 0.2652(2) 0.0203(18) Uani 1 1 d . . . . .
C4 C 0.1759(10) 0.6072(4) 0.2809(2) 0.0240(19) Uani 1 1 d . . . . .
C5 C 0.6284(10) 0.8541(3) 0.2363(2) 0.0192(17) Uani 1 1 d . U . . .
C6 C 0.6099(11) 0.9115(4) 0.2161(2) 0.030(2) Uani 1 1 d . . . . .
C7 C 0.4278(10) 0.7600(3) 0.3104(2) 0.0189(17) Uani 1 1 d . . . . .
C8 C 0.3339(11) 0.7548(4) 0.3468(2) 0.031(2) Uani 1 1 d . . . . .
C9 C 1.4776(9) 0.6096(3) 0.4855(2) 0.0179(17) Uani 1 1 d . . . . .
C10 C 1.4771(10) 0.6758(3) 0.4815(2) 0.0209(18) Uani 1 1 d . . . . .
C11 C 1.0278(9) 0.5635(3) 0.4423(2) 0.0159(16) Uani 1 1 d D . . . .
C12 C 1.1225(10) 0.6065(4) 0.4208(2) 0.028(2) Uani 1 1 d D . . . .
C13 C 1.4671(9) 0.4752(3) 0.43107(19) 0.0132(16) Uani 1 1 d . . . . .
C14 C 1.3662(9) 0.4570(4) 0.3982(2) 0.0211(18) Uani 1 1 d . . . . .
C15 C 1.0283(9) 0.4048(3) 0.4613(2) 0.0156(17) Uani 1 1 d . . . . .
C16 C 1.0429(10) 0.3447(4) 0.4444(2) 0.026(2) Uani 1 1 d . . . . .
C17 C 0.4028(10) 0.4359(4) 0.1564(2) 0.029(2) Uani 1 1 d . . . . .
H17A H 0.500960 0.445936 0.143829 0.034 Uiso 1 1 calc R U . . .
H17B H 0.422344 0.403137 0.173139 0.034 Uiso 1 1 calc R U . . .
C18 C 0.3449(11) 0.4862(4) 0.1788(3) 0.032(2) Uani 1 1 d . . . . .
H18A H 0.257225 0.474289 0.194687 0.039 Uiso 1 1 calc R U . . .
H18B H 0.428359 0.500656 0.195103 0.039 Uiso 1 1 calc R U . . .
C19 C 0.2066(11) 0.5773(4) 0.1694(2) 0.032(2) Uani 1 1 d . . . . .
H19A H 0.278193 0.605704 0.180306 0.038 Uiso 1 1 calc R U . . .
H19B H 0.140948 0.562168 0.189657 0.038 Uiso 1 1 calc R U . . .
C20 C 0.1057(10) 0.6062(4) 0.1407(2) 0.029(2) Uani 1 1 d . . . . .
H20A H 0.033425 0.577842 0.130013 0.035 Uiso 1 1 calc R U . . .
H20B H 0.043443 0.636158 0.153044 0.035 Uiso 1 1 calc R U . . .
O15 O 0.9133(6) 0.4322(2) 0.45065(13) 0.0162(11) Uani 1 1 d . . . . .
O11 O 0.8882(6) 0.5589(2) 0.43314(13) 0.0160(11) Uani 1 1 d . . . . .
O4 O -0.0027(6) 0.6828(2) 0.28391(15) 0.0224(13) Uani 1 1 d . . . . .

loop_
_atom_site_aniso_label
_atom_site_aniso_U_11
_atom_site_aniso_U_22
_atom_site_aniso_U_33
_atom_site_aniso_U_23
_atom_site_aniso_U_13
_atom_site_aniso_U_12
Nd1 0.0160(2) 0.0151(2) 0.0149(2) 0.00068(16) -0.00068(18) -0.00107(18)
Nd2 0.0151(2) 0.00983(19) 0.0146(2) 0.00000(14) 0.00074(17) 0.00023(18)
N1 0.029(4) 0.017(3) 0.023(4) 0.002(3) 0.000(3) 0.002(3)
N2 0.038(5) 0.018(4) 0.026(4) 0.004(3) 0.008(3) -0.001(3)
N3 0.027(4) 0.018(3) 0.022(4) -0.008(3) -0.007(3) 0.004(3)
O1 0.029(4) 0.018(3) 0.020(3) 0.002(2) -0.003(3) -0.001(3)
O2 0.026(3) 0.017(3) 0.021(3) 0.001(2) 0.001(2) -0.007(2)
O3 0.023(3) 0.019(3) 0.018(3) 0.002(2) 0.003(2) -0.005(3)
O5 0.016(3) 0.018(3) 0.033(3) -0.003(2) 0.002(2) -0.001(2)
O6 0.034(4) 0.024(3) 0.031(3) 0.002(3) -0.009(3) 0.001(3)
O7 0.021(3) 0.024(3) 0.019(3) -0.006(2) -0.001(2) 0.000(2)
O8 0.017(3) 0.036(4) 0.028(3) -0.012(3) -0.002(3) 0.002(3)
O9 0.019(3) 0.012(3) 0.024(3) 0.001(2) -0.001(2) -0.004(2)
O10 0.018(3) 0.013(3) 0.022(3) -0.002(2) 0.003(2) 0.001(2)
O12 0.028(4) 0.017(3) 0.022(3) -0.002(2) -0.002(2) 0.004(3)
O13 0.027(3) 0.017(3) 0.016(3) 0.003(2) 0.005(2) -0.001(3)
O14 0.017(3) 0.020(3) 0.016(3) 0.000(2) -0.002(2) 0.005(2)
O16 0.021(3) 0.017(3) 0.018(3) -0.001(2) -0.002(2) -0.001(2)
F1 0.047(3) 0.035(3) 0.020(3) -0.001(2) -0.003(2) -0.021(3)
F2 0.026(3) 0.038(3) 0.030(3) 0.001(2) 0.008(2) 0.003(2)
F3 0.052(3) 0.023(3) 0.019(2) 0.008(2) 0.002(2) 0.004(2)
F4 0.041(4) 0.070(5) 0.135(6) 0.058(4) 0.005(4) 0.012(4)
F5 0.163(8) 0.024(3) 0.048(4) -0.003(3) -0.020(4) 0.025(4)
F6 0.082(5) 0.037(3) 0.036(3) 0.015(3) 0.014(3) 0.015(3)
F7 0.030(3) 0.033(3) 0.032(3) 0.009(2) -0.011(2) 0.001(2)
F8 0.041(4) 0.086(5) 0.106(5) 0.072(4) -0.018(3) -0.024(4)
F9 0.166(7) 0.035(4) 0.062(4) -0.016(3) -0.047(4) 0.024(4)
F10 0.073(4) 0.104(6) 0.035(3) -0.007(3) 0.009(3) -0.064(4)
F11 0.062(4) 0.033(3) 0.017(3) 0.005(2) 0.000(3) -0.002(3)
F12 0.065(4) 0.066(5) 0.035(3) -0.006(3) 0.015(3) 0.031(4)
F13 0.040(3) 0.017(2) 0.019(2) 0.0083(18) 0.004(2) 0.007(2)
F14 0.054(4) 0.013(2) 0.049(3) 0.004(2) -0.028(3) -0.009(3)
F15 0.046(3) 0.016(2) 0.037(3) 0.004(2) 0.018(3) 0.009(2)
F16 0.018(3) 0.036(3) 0.055(4) 0.009(3) 0.015(2) 0.002(2)
F17 0.039(3) 0.079(5) 0.037(3) 0.037(3) -0.014(3) -0.029(3)
F18 0.061(4) 0.016(3) 0.069(4) 0.006(3) 0.014(3) -0.007(3)
F19 0.035(3) 0.031(3) 0.015(2) 0.005(2) -0.006(2) -0.006(2)
F20 0.043(3) 0.016(2) 0.041(3) -0.009(2) -0.012(2) -0.003(2)
F21 0.018(3) 0.055(4) 0.024(3) -0.007(2) 0.000(2) -0.007(3)
F22 0.051(4) 0.016(3) 0.080(4) 0.003(3) 0.006(3) -0.006(3)
F23 0.050(4) 0.038(3) 0.046(3) -0.027(3) -0.025(3) 0.024(3)
F24 0.027(3) 0.040(3) 0.041(3) -0.019(2) -0.010(2) 0.019(3)
C1 0.018(4) 0.018(4) 0.016(4) -0.005(3) 0.000(3) -0.002(3)
C2 0.020(4) 0.020(4) 0.031(5) 0.000(3) 0.004(4) -0.003(4)
C3 0.018(4) 0.012(4) 0.030(5) -0.003(3) -0.009(4) -0.002(3)
C4 0.026(5) 0.022(4) 0.024(5) 0.003(3) 0.011(4) 0.010(4)
C5 0.021(3) 0.013(3) 0.024(3) 0.004(3) -0.003(3) 0.005(3)
C6 0.042(6) 0.023(4) 0.024(5) 0.001(4) -0.013(4) -0.001(4)
C7 0.026(4) 0.014(4) 0.017(4) -0.001(3) 0.001(3) 0.005(4)
C8 0.036(6) 0.041(6) 0.015(4) -0.003(4) 0.000(4) -0.011(5)
C9 0.019(4) 0.010(4) 0.025(4) 0.003(3) -0.004(3) 0.004(3)
C10 0.025(5) 0.011(4) 0.027(5) -0.003(3) -0.001(4) 0.004(3)
C11 0.018(4) 0.015(4) 0.014(4) -0.001(3) 0.001(3) 0.005(3)
C12 0.025(5) 0.026(5) 0.033(5) 0.000(4) -0.004(4) 0.004(4)
C13 0.020(4) 0.008(3) 0.012(4) 0.004(3) -0.004(3) 0.001(3)
C14 0.019(4) 0.023(4) 0.021(4) -0.008(3) 0.003(4) 0.002(4)
C15 0.020(4) 0.013(4) 0.013(4) -0.001(3) 0.010(3) 0.000(3)
C16 0.019(5) 0.017(4) 0.040(5) -0.010(4) -0.012(4) 0.006(4)
C17 0.026(5) 0.023(4) 0.037(5) 0.009(4) -0.011(4) 0.003(4)
C18 0.040(6) 0.025(5) 0.032(5) 0.003(4) -0.016(4) -0.008(4)
C19 0.056(7) 0.017(4) 0.022(5) 0.000(3) 0.007(4) -0.006(4)
C20 0.026(5) 0.018(4) 0.043(6) -0.007(4) 0.018(4) -0.002(4)
O15 0.021(3) 0.012(3) 0.016(3) 0.000(2) 0.002(2) -0.001(2)
O11 0.018(3) 0.017(3) 0.013(3) -0.003(2) -0.001(2) -0.002(2)
O4 0.017(3) 0.023(3) 0.028(3) 0.000(2) 0.003(3) 0.006(2)

loop_
_atom_type_symbol
_atom_type_description
_atom_type_scat_dispersion_real
_atom_type_scat_dispersion_imag
_atom_type_scat_source
Nd Nd -0.1943 3.0179 'International Tables Vol C Tables 4.2.6.8 and 6.1.1.4'
N N 0.0061 0.0033 'International Tables Vol C Tables 4.2.6.8 and 6.1.1.4'
H H 0.0000 0.0000 'International Tables Vol C Tables 4.2.6.8 and 6.1.1.4'
O O 0.0106 0.0060 'International Tables Vol C Tables 4.2.6.8 and 6.1.1.4'
F F 0.0171 0.0103 'International Tables Vol C Tables 4.2.6.8 and 6.1.1.4'
C C 0.0033 0.0016 'International Tables Vol C Tables 4.2.6.8 and 6.1.1.4'

loop_
_geom_angle_atom_site_label_1
_geom_angle_atom_site_label_2
_geom_angle_atom_site_label_3
_geom_angle
_geom_angle_site_symmetry_1
_geom_angle_site_symmetry_3
_geom_angle_publ_flag
O7 Nd1 O3 73.43(18) . . ?
O7 Nd1 O5 77.27(19) . . ?
O3 Nd1 O5 144.87(19) . . ?
O7 Nd1 O8 124.9(2) . 6_556 ?
O3 Nd1 O8 75.23(19) . 6_556 ?
O5 Nd1 O8 138.96(19) . 6_556 ?
O7 Nd1 O4 80.66(18) . 6_656 ?
O3 Nd1 O4 76.30(19) . 6_656 ?
O5 Nd1 O4 80.2(2) . 6_656 ?
O8 Nd1 O4 132.6(2) 6_556 6_656 ?
O7 Nd1 O6 77.16(19) . 6_556 ?
O3 Nd1 O6 116.0(2) . 6_556 ?
O5 Nd1 O6 74.9(2) . 6_556 ?
O8 Nd1 O6 77.6(2) 6_556 6_556 ?
O4 Nd1 O6 149.6(2) 6_656 6_556 ?
O7 Nd1 O2 149.95(18) . . ?
O3 Nd1 O2 136.32(17) . . ?
O5 Nd1 O2 75.76(18) . . ?
O8 Nd1 O2 71.25(18) 6_556 . ?
O4 Nd1 O2 107.38(18) 6_656 . ?
O6 Nd1 O2 83.19(19) 6_556 . ?
O7 Nd1 O1 151.65(18) . . ?
O3 Nd1 O1 93.16(18) . . ?
O5 Nd1 O1 103.96(18) . . ?
O8 Nd1 O1 72.80(19) 6_556 . ?
O4 Nd1 O1 71.81(18) 6_656 . ?
O6 Nd1 O1 130.93(19) 6_556 . ?
O2 Nd1 O1 50.66(17) . . ?
O13 Nd2 O12 76.97(19) . . ?
O13 Nd2 O9 75.00(18) . . ?
O12 Nd2 O9 75.90(19) . . ?
O13 Nd2 O16 74.46(18) . . ?
O12 Nd2 O16 73.97(18) . . ?
O9 Nd2 O16 140.95(17) . . ?
O13 Nd2 O10 75.33(17) . 5_866 ?
O12 Nd2 O10 142.48(17) . 5_866 ?
O9 Nd2 O10 119.73(18) . 5_866 ?
O16 Nd2 O10 74.56(18) . 5_866 ?
O13 Nd2 O15 143.27(17) . 5_766 ?
O12 Nd2 O15 75.62(17) . 5_766 ?
O9 Nd2 O15 74.96(17) . 5_766 ?
O16 Nd2 O15 119.77(18) . 5_766 ?
O10 Nd2 O15 139.13(16) 5_866 5_766 ?
O13 Nd2 O14 116.76(19) . 5_866 ?
O12 Nd2 O14 143.61(18) . 5_866 ?
O9 Nd2 O14 75.90(17) . 5_866 ?
O16 Nd2 O14 140.62(17) . 5_866 ?
O10 Nd2 O14 72.73(17) 5_866 5_866 ?
O15 Nd2 O14 75.20(17) 5_766 5_866 ?
O13 Nd2 O11 140.49(17) . 5_766 ?
O12 Nd2 O11 117.21(18) . 5_766 ?
O9 Nd2 O11 142.27(16) . 5_766 ?
O16 Nd2 O11 74.95(17) . 5_766 ?
O10 Nd2 O11 72.86(17) 5_866 5_766 ?
O15 Nd2 O11 74.85(17) 5_766 5_766 ?
O14 Nd2 O11 74.92(17) 5_866 5_766 ?
C19 N2 C18 116.4(7) . . ?
C1 O1 Nd1 92.5(5) . . ?
C1 O2 Nd1 92.8(5) . . ?
C3 O3 Nd1 136.9(5) . . ?
C5 O5 Nd1 156.3(5) . . ?
C5 O6 Nd1 117.3(5) . 6_656 ?
C7 O7 Nd1 152.2(6) . . ?
C7 O8 Nd1 140.7(5) . 6_656 ?
C9 O9 Nd2 140.3(5) . . ?
C9 O10 Nd2 133.0(5) . 5_866 ?
C11 O12 Nd2 172.4(6) . . ?
C13 O13 Nd2 173.4(5) . . ?
C13 O14 Nd2 110.3(4) . 5_866 ?
C15 O16 Nd2 143.3(5) . . ?
O1 C1 O2 124.1(7) . . ?
O1 C1 C2 117.4(7) . . ?
O2 C1 C2 118.3(7) . . ?
O1 C1 Nd1 62.3(4) . . ?
O2 C1 Nd1 61.8(4) . . ?
C2 C1 Nd1 175.2(6) . . ?
F2 C2 F3 106.8(7) . . ?
F2 C2 F1 107.6(7) . . ?
F3 C2 F1 107.1(7) . . ?
F2 C2 C1 111.9(7) . . ?
F3 C2 C1 112.2(7) . . ?
F1 C2 C1 110.9(7) . . ?
O4 C3 O3 130.3(8) . . ?
O4 C3 C4 114.4(7) . . ?
O3 C3 C4 115.3(7) . . ?
F6 C4 F5 106.3(8) . . ?
F6 C4 F4 107.8(8) . . ?
F5 C4 F4 108.3(8) . . ?
F6 C4 C3 113.8(7) . . ?
F5 C4 C3 110.0(7) . . ?
F4 C4 C3 110.5(7) . . ?
O6 C5 O5 127.5(7) . . ?
O6 C5 C6 114.4(7) . . ?
O5 C5 C6 118.0(7) . . ?
F9 C6 F8 109.2(9) . . ?
F9 C6 F7 105.8(8) . . ?
F8 C6 F7 107.0(7) . . ?
F9 C6 C5 111.3(7) . . ?
F8 C6 C5 110.4(8) . . ?
F7 C6 C5 112.9(7) . . ?
O8 C7 O7 129.7(8) . . ?
O8 C7 C8 115.7(7) . . ?
O7 C7 C8 114.5(8) . . ?
F11 C8 F10 107.6(8) . . ?
F11 C8 F12 107.1(7) . . ?
F10 C8 F12 108.3(9) . . ?
F11 C8 C7 112.6(8) . . ?
F10 C8 C7 112.1(7) . . ?
F12 C8 C7 108.8(8) . . ?
O9 C9 O10 130.5(7) . . ?
O9 C9 C10 116.4(7) . . ?
O10 C9 C10 113.1(7) . . ?
F15 C10 F14 109.3(7) . . ?
F15 C10 F13 108.1(6) . . ?
F14 C10 F13 107.2(7) . . ?
F15 C10 C9 112.9(7) . . ?
F14 C10 C9 109.7(6) . . ?
F13 C10 C9 109.4(6) . . ?
O12 C11 O11 126.6(7) . . ?
O12 C11 C12 116.9(7) . . ?
O11 C11 C12 116.4(7) . . ?
F17 C12 F16 108.7(7) . . ?
F17 C12 F18 104.7(8) . . ?
F16 C12 F18 105.1(7) . . ?
F17 C12 C11 113.1(7) . . ?
F16 C12 C11 114.1(7) . . ?
F18 C12 C11 110.4(7) . . ?
O14 C13 O13 126.5(7) . . ?
O14 C13 C14 116.1(7) . . ?
O13 C13 C14 117.4(7) . . ?
F21 C14 F20 107.4(7) . . ?
F21 C14 F19 107.1(7) . . ?
F20 C14 F19 106.4(6) . . ?
F21 C14 C13 114.3(6) . . ?
F20 C14 C13 109.9(7) . . ?
F19 C14 C13 111.4(7) . . ?
O16 C15 O15 130.5(7) . . ?
O16 C15 C16 114.8(7) . . ?
O15 C15 C16 114.7(7) . . ?
F24 C16 F22 107.1(7) . . ?
F24 C16 F23 106.8(7) . . ?
F22 C16 F23 107.0(7) . . ?
F24 C16 C15 113.0(7) . . ?
F22 C16 C15 109.6(7) . . ?
F23 C16 C15 112.9(7) . . ?
N1 C17 C18 108.9(7) . . ?
N2 C18 C17 109.2(7) . . ?
N2 C19 C20 111.6(7) . . ?
N3 C20 C19 112.6(7) . . ?
C15 O15 Nd2 131.0(5) . 5_766 ?
C11 O11 Nd2 108.2(4) . 5_766 ?
C3 O4 Nd1 140.9(5) . 6_556 ?

loop_
_geom_bond_atom_site_label_1
_geom_bond_atom_site_label_2
_geom_bond_distance
_geom_bond_site_symmetry_2
_geom_bond_publ_flag
Nd1 O7 2.391(5) . ?
Nd1 O3 2.394(5) . ?
Nd1 O5 2.395(5) . ?
Nd1 O8 2.423(6) 6_556 ?
Nd1 O4 2.428(5) 6_656 ?
Nd1 O6 2.439(6) 6_556 ?
Nd1 O2 2.583(5) . ?
Nd1 O1 2.594(5) . ?
Nd2 O13 2.389(5) . ?
Nd2 O12 2.406(5) . ?
Nd2 O9 2.432(5) . ?
Nd2 O16 2.438(5) . ?
Nd2 O10 2.453(5) 5_866 ?
Nd2 O15 2.477(5) 5_766 ?
Nd2 O14 2.508(5) 5_866 ?
Nd2 O11 2.531(5) 5_766 ?
N1 C17 1.498(10) . ?
N2 C19 1.442(11) . ?
N2 C18 1.466(11) . ?
N3 C20 1.469(10) . ?
O1 C1 1.249(10) . ?
O2 C1 1.259(9) . ?
O3 C3 1.241(9) . ?
O5 C5 1.248(10) . ?
O6 C5 1.244(10) . ?
O7 C7 1.240(10) . ?
O8 C7 1.229(10) . ?
O9 C9 1.240(9) . ?
O10 C9 1.257(9) . ?
O12 C11 1.238(9) . ?
O13 C13 1.249(9) . ?
O14 C13 1.231(9) . ?
O16 C15 1.232(9) . ?
F1 C2 1.336(10) . ?
F2 C2 1.328(9) . ?
F3 C2 1.336(9) . ?
F4 C4 1.315(11) . ?
F5 C4 1.309(11) . ?
F6 C4 1.288(9) . ?
F7 C6 1.333(10) . ?
F8 C6 1.309(11) . ?
F9 C6 1.296(11) . ?
F10 C8 1.323(11) . ?
F11 C8 1.315(10) . ?
F12 C8 1.337(11) . ?
F13 C10 1.338(9) . ?
F14 C10 1.319(9) . ?
F15 C10 1.310(9) . ?
F16 C12 1.323(10) . ?
F17 C12 1.318(10) . ?
F18 C12 1.341(10) . ?
F19 C14 1.338(9) . ?
F20 C14 1.339(9) . ?
F21 C14 1.319(9) . ?
F22 C16 1.326(10) . ?
F23 C16 1.328(9) . ?
F24 C16 1.325(9) . ?
C1 C2 1.521(11) . ?
C3 O4 1.235(9) . ?
C3 C4 1.557(11) . ?
C5 C6 1.537(11) . ?
C7 C8 1.543(12) . ?
C9 C10 1.558(10) . ?
C11 O11 1.256(9) . ?
C11 C12 1.511(11) . ?
C13 C14 1.529(10) . ?
C15 O15 1.245(9) . ?
C15 C16 1.541(11) . ?
C17 C18 1.513(12) . ?
C19 C20 1.510(12) . ?
